data_7105608
loop_
_publ_author_name
'Drab, David M.'
'Shamshina, Julia L.'
'Smiglak, Marcin'
'Hines, C. Corey'
'Cordes, David B.'
'Rogers, Robin D.'

_publ_section_title
;
 A general design platform for ionic liquid ions based on bridged
 multi-heterocycles with flexible symmetry and charge
;
_journal_issue 20
_journal_name_full 'Chemical Communications'
_journal_page_first 3544
_journal_paper_doi 10.1039/c002861d
_journal_volume 46
_journal_year 2010
_chemical_formula_sum 'C5 H10 N7 Na O2'
_chemical_formula_weight 223.19
_chemical_name_systematic
;
?
;
_space_group_IT_number 2
_symmetry_cell_setting triclinic
_symmetry_space_group_name_Hall '-P 1'
_symmetry_space_group_name_H-M 'P -1'
_atom_sites_solution_hydrogens geom
_atom_sites_solution_primary direct
_atom_sites_solution_secondary difmap
_audit_creation_method SHELXL-97
_cell_angle_alpha 91.350(2)
_cell_angle_beta 91.457(2)
_cell_angle_gamma 105.267(2)
_cell_formula_units_Z 2
_cell_length_a 7.0435(8)
_cell_length_b 8.2860(9)
_cell_length_c 8.5121(10)
_cell_measurement_reflns_used 2480
_cell_measurement_temperature 178(2)
_cell_measurement_theta_max 28.30
_cell_measurement_theta_min 2.39
_cell_volume 478.86(9)
_computing_cell_refinement 'Bruker SMART'
_computing_data_collection 'Bruker SMART'
_computing_data_reduction 'Bruker SAINT'
_computing_molecular_graphics 'Bruker SHELXTL'
_computing_publication_material 'Bruker SHELXTL'
_computing_structure_refinement 'SHELXL-97 (Sheldrick, 1997)'
_computing_structure_solution 'SHELXS-97 (Sheldrick, 1990)'
_diffrn_ambient_temperature 178(2)
_diffrn_measured_fraction_theta_full 0.987
_diffrn_measured_fraction_theta_max 0.916
_diffrn_measurement_device_type 'CCD area detector'
_diffrn_measurement_method 'phi and omega scans'
_diffrn_radiation_monochromator graphite
_diffrn_radiation_source 'fine-focus sealed tube'
_diffrn_radiation_type MoK\a
_diffrn_radiation_wavelength 0.71073
_diffrn_reflns_av_R_equivalents 0.0104
_diffrn_reflns_av_sigmaI/netI 0.0166
_diffrn_reflns_limit_h_max 6
_diffrn_reflns_limit_h_min -9
_diffrn_reflns_limit_k_max 10
_diffrn_reflns_limit_k_min -10
_diffrn_reflns_limit_l_max 11
_diffrn_reflns_limit_l_min -10
_diffrn_reflns_number 3297
_diffrn_reflns_theta_full 25.00
_diffrn_reflns_theta_max 28.30
_diffrn_reflns_theta_min 2.39
_exptl_absorpt_coefficient_mu 0.160
_exptl_absorpt_correction_T_max 0.9765
_exptl_absorpt_correction_T_min 0.9360
_exptl_absorpt_correction_type multi-scan
_exptl_absorpt_process_details sadabs
_exptl_crystal_colour colorless
_exptl_crystal_density_diffrn 1.548
_exptl_crystal_density_method 'not measured'
_exptl_crystal_description elliptical
_exptl_crystal_F_000 232
_exptl_crystal_size_max 0.42
_exptl_crystal_size_mid 0.15
_exptl_crystal_size_min 0.15
_refine_diff_density_max 0.250
_refine_diff_density_min -0.215
_refine_diff_density_rms 0.044
_refine_ls_extinction_method none
_refine_ls_goodness_of_fit_ref 1.067
_refine_ls_hydrogen_treatment mixed
_refine_ls_matrix_type full
_refine_ls_number_parameters 176
_refine_ls_number_reflns 2182
_refine_ls_number_restraints 0
_refine_ls_restrained_S_all 1.067
_refine_ls_R_factor_all 0.0359
_refine_ls_R_factor_gt 0.0332
_refine_ls_shift/su_max 0.000
_refine_ls_shift/su_mean 0.000
_refine_ls_structure_factor_coef Fsqd
_refine_ls_weighting_details 'calc w=1/[\s^2^(Fo^2^)+(0.0341P)^2^+0.2695P] where P=(Fo^2^+2Fc^2^)/3'
_refine_ls_weighting_scheme calc
_refine_ls_wR_factor_gt 0.0815
_refine_ls_wR_factor_ref 0.0832
_reflns_number_gt 2031
_reflns_number_total 2182
_reflns_threshold_expression >2sigma(I)
_cod_data_source_file c002861d.txt
_cod_data_source_block 5
_cod_depositor_comments
;
The following automatic conversions were performed:
'_symmetry_cell_setting' value 'Triclinic' changed to 'triclinic'
according to '/home/saulius/struct/CIF-dictionaries/cif_core.dic'
dictionary named 'cif_core.dic' version 2.4.1 from 2010-06-29.

Automatic conversion script
Id: cif_fix_enum 1527 2010-12-29 10:47:43Z saulius 
;
_cod_original_sg_symbol_H-M P-1
_cod_database_code 7105608

loop_
_symmetry_equiv_pos_as_xyz
'x, y, z'
'-x, -y, -z'

loop_
_atom_site_label
_atom_site_type_symbol
_atom_site_fract_x
_atom_site_fract_y
_atom_site_fract_z
_atom_site_U_iso_or_equiv
_atom_site_adp_type
_atom_site_occupancy
_atom_site_symmetry_multiplicity
_atom_site_calc_flag
_atom_site_refinement_flags
_atom_site_disorder_assembly
_atom_site_disorder_group
Na1 Na 0.36223(8) 0.91628(6) -0.16959(6) 0.01994(14) Uani 1 1 d . . .
O1 O 0.39170(17) 0.81175(15) -0.41861(12) 0.0279(2) Uani 1 1 d . . .
H201 H 0.497(4) 0.822(3) -0.467(3) 0.049(6) Uiso 1 1 d . . .
H101 H 0.307(4) 0.825(3) -0.483(3) 0.058(7) Uiso 1 1 d . . .
O2 O 0.69566(15) 0.95284(13) -0.07514(11) 0.0207(2) Uani 1 1 d . . .
H202 H 0.795(3) 0.998(3) -0.123(2) 0.039(5) Uiso 1 1 d . . .
H102 H 0.711(3) 0.862(3) -0.057(3) 0.053(7) Uiso 1 1 d . . .
N1 N 0.26190(18) 0.64854(14) -0.04044(14) 0.0230(3) Uani 1 1 d . . .
N2 N 0.26371(18) 0.38845(14) 0.03240(13) 0.0221(2) Uani 1 1 d . . .
N3 N 0.28388(16) 0.49373(13) 0.16029(13) 0.0181(2) Uani 1 1 d . . .
N4 N 0.26072(17) 0.19505(15) 0.57623(13) 0.0215(2) Uani 1 1 d . . .
N5 N 0.19671(17) 0.11302(14) 0.70815(13) 0.0210(2) Uani 1 1 d . . .
N6 N 0.01268(17) 0.11166(14) 0.72726(13) 0.0204(2) Uani 1 1 d . . .
N7 N -0.04970(16) 0.19249(14) 0.60892(13) 0.0208(2) Uani 1 1 d . . .
C1 C 0.2818(2) 0.64587(16) 0.11480(16) 0.0218(3) Uani 1 1 d . . .
H1A H 0.294(2) 0.736(2) 0.188(2) 0.023(4) Uiso 1 1 d . . .
C2 C 0.2513(2) 0.48779(17) -0.08488(16) 0.0223(3) Uani 1 1 d . . .
H2A H 0.233(2) 0.445(2) -0.192(2) 0.024(4) Uiso 1 1 d . . .
C3 C 0.2971(2) 0.43282(17) 0.31908(16) 0.0216(3) Uani 1 1 d . . .
H3A H 0.395(3) 0.371(2) 0.318(2) 0.030(4) Uiso 1 1 d . . .
H3B H 0.344(3) 0.528(2) 0.386(2) 0.028(4) Uiso 1 1 d . . .
C4 C 0.0985(2) 0.32583(19) 0.36582(16) 0.0225(3) Uani 1 1 d . . .
H4A H 0.052(3) 0.238(2) 0.283(2) 0.035(5) Uiso 1 1 d . . .
H4B H 0.005(3) 0.390(2) 0.369(2) 0.037(5) Uiso 1 1 d . . .
C5 C 0.10591(19) 0.24092(15) 0.51867(15) 0.0172(2) Uani 1 1 d . . .

loop_
_atom_site_aniso_label
_atom_site_aniso_U_11
_atom_site_aniso_U_22
_atom_site_aniso_U_33
_atom_site_aniso_U_23
_atom_site_aniso_U_13
_atom_site_aniso_U_12
Na1 0.0224(3) 0.0224(3) 0.0164(3) 0.00563(19) 0.0012(2) 0.0077(2)
O1 0.0216(5) 0.0476(6) 0.0193(5) 0.0047(4) 0.0031(4) 0.0169(5)
O2 0.0218(5) 0.0215(5) 0.0210(5) 0.0066(4) 0.0059(4) 0.0085(4)
N1 0.0271(6) 0.0233(6) 0.0207(6) 0.0087(4) 0.0054(5) 0.0094(5)
N2 0.0261(6) 0.0198(5) 0.0198(5) 0.0013(4) 0.0020(4) 0.0050(4)
N3 0.0208(5) 0.0179(5) 0.0159(5) 0.0051(4) 0.0029(4) 0.0052(4)
N4 0.0212(5) 0.0291(6) 0.0172(5) 0.0077(4) 0.0038(4) 0.0109(5)
N5 0.0246(6) 0.0246(5) 0.0167(5) 0.0055(4) 0.0037(4) 0.0108(5)
N6 0.0219(5) 0.0236(5) 0.0161(5) 0.0051(4) 0.0029(4) 0.0061(4)
N7 0.0187(5) 0.0282(6) 0.0165(5) 0.0065(4) 0.0031(4) 0.0071(4)
C1 0.0287(7) 0.0184(6) 0.0202(6) 0.0053(5) 0.0067(5) 0.0088(5)
C2 0.0234(7) 0.0246(6) 0.0180(6) 0.0031(5) 0.0030(5) 0.0043(5)
C3 0.0229(6) 0.0238(6) 0.0173(6) 0.0075(5) -0.0006(5) 0.0041(5)
C4 0.0201(6) 0.0314(7) 0.0175(6) 0.0102(5) 0.0031(5) 0.0087(5)
C5 0.0176(6) 0.0195(6) 0.0151(6) 0.0027(4) 0.0019(4) 0.0054(5)

loop_
_atom_type_symbol
_atom_type_description
_atom_type_scat_dispersion_real
_atom_type_scat_dispersion_imag
_atom_type_scat_source
C C 0.0033 0.0016 'International Tables Vol C Tables 4.2.6.8 and 6.1.1.4'
H H 0.0000 0.0000 'International Tables Vol C Tables 4.2.6.8 and 6.1.1.4'
N N 0.0061 0.0033 'International Tables Vol C Tables 4.2.6.8 and 6.1.1.4'
O O 0.0106 0.0060 'International Tables Vol C Tables 4.2.6.8 and 6.1.1.4'
Na Na 0.0362 0.0249 'International Tables Vol C Tables 4.2.6.8 and 6.1.1.4'

loop_
_geom_angle_atom_site_label_1
_geom_angle_atom_site_label_2
_geom_angle_atom_site_label_3
_geom_angle
_geom_angle_site_symmetry_1
_geom_angle_site_symmetry_3
_geom_angle_publ_flag
O1 Na1 O2 98.37(4) . . ?
O1 Na1 O2 172.35(4) . 2_675 ?
O2 Na1 O2 87.47(4) . 2_675 ?
O1 Na1 N1 97.43(4) . . ?
O2 Na1 N1 90.36(4) . . ?
O2 Na1 N1 87.42(4) 2_675 . ?
O1 Na1 N5 87.99(4) . 1_564 ?
O2 Na1 N5 131.44(4) . 1_564 ?
O2 Na1 N5 84.43(4) 2_675 1_564 ?
N1 Na1 N5 136.74(5) . 1_564 ?
O1 Na1 Na1 142.05(4) . 2_675 ?
O2 Na1 Na1 43.93(3) . 2_675 ?
O2 Na1 Na1 43.55(3) 2_675 2_675 ?
N1 Na1 Na1 88.46(4) . 2_675 ?
N5 Na1 Na1 112.90(4) 1_564 2_675 ?
Na1 O2 Na1 92.53(4) . 2_675 ?
C1 N1 C2 102.40(11) . . ?
C1 N1 Na1 119.00(9) . . ?
C2 N1 Na1 134.17(9) . . ?
C2 N2 N3 102.39(11) . . ?
C1 N3 N2 109.69(11) . . ?
C1 N3 C3 129.44(12) . . ?
N2 N3 C3 120.83(10) . . ?
C5 N4 N5 104.79(11) . . ?
N6 N5 N4 109.26(10) . . ?
N6 N5 Na1 124.68(8) . 1_546 ?
N4 N5 Na1 122.67(8) . 1_546 ?
N5 N6 N7 109.58(10) . . ?
C5 N7 N6 104.66(10) . . ?
N1 C1 N3 110.76(12) . . ?
N2 C2 N1 114.76(12) . . ?
N3 C3 C4 110.36(11) . . ?
C5 C4 C3 113.38(11) . . ?
N4 C5 N7 111.71(11) . . ?
N4 C5 C4 125.22(12) . . ?
N7 C5 C4 122.94(11) . . ?

loop_
_geom_bond_atom_site_label_1
_geom_bond_atom_site_label_2
_geom_bond_distance
_geom_bond_site_symmetry_2
_geom_bond_publ_flag
Na1 O1 2.3058(12) . ?
Na1 O2 2.4024(11) . ?
Na1 O2 2.4190(11) 2_675 ?
Na1 N1 2.4410(12) . ?
Na1 N5 2.4736(12) 1_564 ?
Na1 Na1 3.4836(11) 2_675 ?
O2 Na1 2.4190(11) 2_675 ?
N1 C1 1.3266(18) . ?
N1 C2 1.3584(18) . ?
N2 C2 1.3244(17) . ?
N2 N3 1.3595(16) . ?
N3 C1 1.3310(16) . ?
N3 C3 1.4631(16) . ?
N4 C5 1.3317(17) . ?
N4 N5 1.3515(15) . ?
N5 N6 1.3077(16) . ?
N5 Na1 2.4736(12) 1_546 ?
N6 N7 1.3492(15) . ?
N7 C5 1.3335(17) . ?
C3 C4 1.5141(19) . ?
C4 C5 1.4998(17) . ?
